data_1001305
loop_
_publ_author_name
'Hervieu, M'
'Desgardin, G'
'Raveau, B'

_publ_section_title
;
Titanoniobates et titanotantalates avec une structure a tunnels: les
oxydes A Ti~3~ M O~9~ et (A~2~ Ti~6~ O~13~)~n~ A Ti~3~ M O~9~
;
_journal_coden_ASTM ANCPAC
_journal_name_full 'Annales de Chimie (Paris) (Vol=Year)'
_journal_page_first 339
_journal_page_last 346
_journal_volume 1979
_journal_year 1979
_chemical_formula_structural 'RB TI3 NB O9'
_chemical_formula_sum 'Nb O9 Rb Ti3'
_chemical_name_systematic 'RUBIDIUM TRITITANIUM NIOBIUM OXIDE'
_space_group_IT_number 59
_symmetry_cell_setting orthorhombic
_symmetry_space_group_name_Hall '-P 2c 2bc'
_symmetry_space_group_name_H-M 'P n m m :2'
_cell_angle_alpha 90
_cell_angle_beta 90
_cell_angle_gamma 90
_cell_formula_units_Z 2
_cell_length_a 6.407
_cell_length_b 3.797
_cell_length_c 14.918
_cell_volume 362.9
_exptl_crystal_density_meas 4.29
_refine_ls_R_factor_all 0.092
_cod_original_sg_symbol_H-M 'P n m m Z'
_cod_database_code 1001305

loop_
_symmetry_equiv_pos_as_xyz
x,y,z
x,y,1/2-z
x,1/2-y,z
x,1/2-y,1/2-z
-x,-y,-z
-x,-y,1/2+z
-x,1/2+y,-z
-x,1/2+y,1/2+z

loop_
_atom_site_label
_atom_site_type_symbol
_atom_site_symmetry_multiplicity
_atom_site_Wyckoff_symbol
_atom_site_fract_x
_atom_site_fract_y
_atom_site_fract_z
_atom_site_occupancy
_atom_site_attached_hydrogens
_atom_site_calc_flag
Rb1 Rb1+ 2 b 0.2129 0.75 0.25 1. 0 d
Ti1 Ti4+ 4 f 0.3115 0.25 0.0442 0.8 0 d
Nb1 Nb5+ 4 f 0.3115 0.25 0.0442 0.2 0 d
Ti2 Ti4+ 4 f 0.7543 0.25 0.1273 0.7 0 d
Nb2 Nb5+ 4 f 0.7543 0.25 0.1273 0.3 0 d
O1 O2- 4 f 0.6608 0.25 0.5218 1. 0 d
O2 O2- 4 f 0.2231 0.25 0.5996 1. 0 d
O3 O2- 4 f 0.4308 0.25 0.15 1. 0 d
O4 O2- 4 f 0.0295 0.25 0.0836 1. 0 d
O5 O2- 2 a 0.834 0.25 0.25 1. 0 d

loop_
_atom_type_symbol
_atom_type_oxidation_number
Rb1+ 1.000
Ti4+ 4.000
Nb5+ 5.000
O2- -2.000

_cod_duplicate_entry 1001201
